data_2003529
loop_
_publ_author_name
'Wolska, I.'
'Borowiak, T.'

_publ_section_title
;
 2-Cyano-2-methylsparteine
;
_journal_issue 6
_journal_name_full 'Acta Crystallographica Section C'
_journal_page_first 1158
_journal_page_last 1160
_journal_paper_doi 10.1107/S0108270194013740
_journal_volume 51
_journal_year 1995
_chemical_compound_source
;
crystallized from ethyl alcohol
;
_chemical_formula_moiety 'C17 H27 N3'
_chemical_formula_sum 'C17 H27 N3'
_chemical_formula_weight 273.42
_chemical_name_systematic
;
2-cyano-2-methylsparteine
;
_space_group_IT_number 19
_symmetry_cell_setting orthorhombic
_symmetry_space_group_name_Hall 'P 2ac 2ab'
_symmetry_space_group_name_H-M 'P 21 21 21'
_audit_creation_method SHELXL
_cell_angle_alpha 90.00
_cell_angle_beta 90.00
_cell_angle_gamma 90.00
_cell_formula_units_Z 4
_cell_length_a 7.146(1)
_cell_length_b 8.635(3)
_cell_length_c 25.500(4)
_cell_measurement_reflns_used 33
_cell_measurement_temperature 293(2)
_cell_measurement_theta_max 12.51
_cell_measurement_theta_min 4.02
_cell_volume 1573.5(6)
_computing_cell_refinement 'Kuma KM-4 User's Guide (Kuma, 1992)'
_computing_data_collection 'Kuma KM-4 User's Guide (Kuma, 1992)'
_computing_data_reduction 'Kuma KM-4 User's Guide (Kuma, 1992)'
_computing_molecular_graphics
;
Stereochemical Workstation Operation Manual (Siemens, 1989)
;
_computing_publication_material 'SHELXL93 (Sheldrick, 1993)'
_computing_structure_refinement 'SHELXL93 (Sheldrick, 1993)'
_computing_structure_solution 'SHELXS86 (Sheldrick, 1990)'
_diffrn_ambient_temperature 293(2)
_diffrn_measurement_device 'KM-4 four-circle'
_diffrn_measurement_method \w/2\q
_diffrn_radiation_monochromator graphite
_diffrn_radiation_source 'X-ray tube'
_diffrn_radiation_type MoK\a
_diffrn_radiation_wavelength 0.71073
_diffrn_reflns_av_R_equivalents 0.0000
_diffrn_reflns_av_sigmaI/netI 0.0264
_diffrn_reflns_limit_h_max 8
_diffrn_reflns_limit_h_min 0
_diffrn_reflns_limit_k_max 10
_diffrn_reflns_limit_k_min 0
_diffrn_reflns_limit_l_max 30
_diffrn_reflns_limit_l_min 0
_diffrn_reflns_number 1648
_diffrn_reflns_theta_max 25.05
_diffrn_reflns_theta_min 1.60
_diffrn_standards_decay_% 1.2
_diffrn_standards_interval_count 100
_diffrn_standards_number 2
_exptl_absorpt_coefficient_mu 0.069
_exptl_absorpt_correction_type none
_exptl_crystal_colour colourless
_exptl_crystal_density_diffrn 1.154
_exptl_crystal_description prism
_exptl_crystal_F_000 600
_exptl_crystal_size_max 0.7
_exptl_crystal_size_mid 0.5
_exptl_crystal_size_min 0.2
_refine_diff_density_max 0.168
_refine_diff_density_min -0.117
_refine_ls_abs_structure_details 'Flack H D (1983), Acta Cryst. A39, 876-881'
_refine_ls_abs_structure_Flack -4.78(397)
_refine_ls_extinction_method none
_refine_ls_goodness_of_fit_all 1.088
_refine_ls_goodness_of_fit_obs 1.197
_refine_ls_hydrogen_treatment refall
_refine_ls_matrix_type full
_refine_ls_number_parameters 289
_refine_ls_number_reflns 1643
_refine_ls_number_restraints 0
_refine_ls_restrained_S_all 1.240
_refine_ls_restrained_S_obs 1.197
_refine_ls_R_factor_all 0.0739
_refine_ls_R_factor_obs 0.0311
_refine_ls_shift/esd_max <0.001
_refine_ls_shift/esd_mean 0.000
_refine_ls_structure_factor_coef Fsqd
_refine_ls_weighting_scheme
;
calc w = 1/[\s^2^(F~o~^2^) + (0.0615P)^2^ + 0.0640P] where
P = (F~o~^2^ + 2F~c~^2^)/3
;
_refine_ls_wR_factor_all 0.1161
_refine_ls_wR_factor_obs 0.0913
_reflns_number_observed 1190
_reflns_number_total 1648
_reflns_observed_criterion I>2sigma(I)
_cod_data_source_file bk1085.cif
_cod_data_source_block cmsp
_cod_database_code 2003529

loop_
_symmetry_equiv_pos_as_xyz
'x, y, z'
'-x+1/2, -y, z+1/2'
'-x, y+1/2, -z+1/2'
'x+1/2, -y+1/2, -z'

loop_
_atom_site_aniso_label
_atom_site_aniso_U_11
_atom_site_aniso_U_12
_atom_site_aniso_U_13
_atom_site_aniso_U_22
_atom_site_aniso_U_23
_atom_site_aniso_U_33
N1 0.0327(9) 0.0012(8) -0.0005(8) 0.0504(11) 0.0015(8) 0.0464(11)
C2 0.0509(13) 0.0000(11) -0.0052(12) 0.0469(12) 0.0014(10) 0.0545(14)
C3 0.064(2) -0.0183(14) -0.0017(12) 0.060(2) -0.0012(12) 0.0491(14)
C4 0.0494(14) -0.011(2) 0.0072(13) 0.080(2) 0.0006(14) 0.059(2)
C5 0.0414(13) 0.0058(14) 0.0076(12) 0.076(2) -0.0017(15) 0.069(2)
C6 0.0426(12) 0.0016(11) 0.0040(11) 0.0515(13) -0.0068(11) 0.0530(14)
C7 0.0513(13) 0.0090(12) 0.0029(12) 0.0465(13) -0.0026(11) 0.0639(14)
C8 0.070(2) -0.0108(13) -0.0008(15) 0.0476(14) -0.0041(13) 0.058(2)
C9 0.0403(12) -0.0146(12) -0.0027(11) 0.0602(15) 0.0017(12) 0.0608(15)
C10 0.0344(12) -0.0028(13) -0.0031(11) 0.069(2) 0.0021(13) 0.0587(15)
C11 0.0462(13) -0.0041(11) 0.0016(11) 0.0442(14) 0.0001(11) 0.0607(15)
C12 0.057(2) -0.010(2) 0.0124(14) 0.078(2) -0.0048(15) 0.066(2)
C13 0.089(2) -0.014(2) 0.017(2) 0.095(3) -0.015(2) 0.069(2)
C14 0.094(3) -0.020(2) -0.002(2) 0.088(2) -0.0060(15) 0.053(2)
C15 0.067(2) -0.010(2) -0.0080(13) 0.072(2) 0.0048(14) 0.057(2)
N16 0.0516(11) -0.0041(10) -0.0036(9) 0.0536(11) 0.0023(9) 0.0517(11)
C17 0.0426(13) 0.0048(12) -0.0026(12) 0.058(2) 0.0061(12) 0.063(2)
C20 0.073(2) 0.009(2) 0.000(2) 0.057(2) 0.001(2) 0.084(2)
C18 0.064(2) -0.0062(15) -0.0109(14) 0.066(2) 0.0075(13) 0.055(2)
N19 0.108(2) -0.031(2) -0.029(2) 0.117(2) 0.000(2) 0.066(2)

loop_
_atom_site_label
_atom_site_occupancy
_atom_site_fract_x
_atom_site_fract_y
_atom_site_fract_z
_atom_site_U_iso_or_equiv
_atom_site_thermal_displace_type
_atom_site_calc_flag
_atom_site_type_symbol
N1 1 0.7139(3) 0.3606(2) 0.14976(7) 0.0432(5) Uani d N
C2 1 0.7163(4) 0.2309(3) 0.18700(10) 0.0508(6) Uani d C
C3 1 0.5175(4) 0.1677(3) 0.19500(10) 0.0576(7) Uani d C
H3A 1 0.4807(40) 0.1251(32) 0.1609(11) 0.058(7) Uiso d H
H3B 1 0.5261(44) 0.0747(34) 0.2231(10) 0.066(8) Uiso d H
C4 1 0.3826(4) 0.2917(4) 0.21297(12) 0.0630(7) Uani d C
H4A 1 0.2581(53) 0.2356(38) 0.2141(12) 0.081(10) Uiso d H
H4B 1 0.4174(39) 0.3272(35) 0.2508(13) 0.069(9) Uiso d H
C5 1 0.3861(4) 0.4225(4) 0.17427(12) 0.0622(7) Uani d C
H5A 1 0.3247(40) 0.3872(33) 0.1391(12) 0.061(8) Uiso d H
H5B 1 0.3146(58) 0.5131(43) 0.1870(14) 0.097(11) Uiso d H
C6 1 0.5821(3) 0.4840(3) 0.16422(10) 0.0490(6) Uani d C
H6A 1 0.6268(36) 0.5375(31) 0.1964(10) 0.052(7) Uiso d H
C7 1 0.5801(4) 0.6089(3) 0.12101(11) 0.0539(6) Uani d C
H7A 1 0.4936(42) 0.6856(33) 0.1323(10) 0.058(7) Uiso d H
C8 1 0.7753(4) 0.6800(3) 0.11661(12) 0.0587(7) Uani d C
H8A 1 0.7673(41) 0.7673(35) 0.0917(11) 0.063(7) Uiso d H
H8B 1 0.8146(47) 0.7146(35) 0.1495(12) 0.070(9) Uiso d H
C9 1 0.9009(3) 0.5509(3) 0.09905(10) 0.0538(6) Uani d C
H9A 1 1.0363(37) 0.5847(30) 0.0956(9) 0.050(6) Uiso d H
C10 1 0.9018(3) 0.4242(4) 0.14048(11) 0.0542(6) Uani d C
H10A 1 0.9551(46) 0.4654(37) 0.1715(13) 0.075(10) Uiso d H
H10B 1 0.9781(38) 0.3344(31) 0.1270(10) 0.052(7) Uiso d H
C11 1 0.8423(4) 0.4914(3) 0.04475(10) 0.0503(6) Uani d C
H11A 1 0.8313(34) 0.3826(31) 0.0476(8) 0.043(6) Uiso d H
C12 1 0.9928(5) 0.5214(4) 0.00342(12) 0.0674(8) Uani d C
H12A 1 1.0160(44) 0.6360(37) 0.0038(11) 0.069(8) Uiso d H
H12B 1 1.1148(46) 0.4758(34) 0.0120(11) 0.066(8) Uiso d H
C13 1 0.9333(6) 0.4713(5) -0.05070(14) 0.0842(10) Uani d C
H13A 1 1.0226(60) 0.5133(50) -0.0802(15) 0.106(13) Uiso d H
H13B 1 0.9094(47) 0.3594(44) -0.0481(12) 0.073(9) Uiso d H
C14 1 0.7460(5) 0.5394(4) -0.06505(13) 0.0785(10) Uani d C
H14A 1 0.7641(51) 0.6651(45) -0.0674(12) 0.093(11) Uiso d H
H14B 1 0.7038(48) 0.4922(40) -0.0967(13) 0.086(10) Uiso d H
C15 1 0.6040(5) 0.5064(4) -0.02284(11) 0.0652(7) Uani d C
H15A 1 0.4819(41) 0.5602(31) -0.0304(10) 0.057(7) Uiso d H
H15B 1 0.5845(46) 0.3900(38) -0.0172(11) 0.074(9) Uiso d H
N16 1 0.6667(3) 0.5656(2) 0.02776(8) 0.0523(5) Uani d N
C17 1 0.5222(4) 0.5455(3) 0.06739(11) 0.0546(6) Uani d C
H17A 1 0.4946(42) 0.4327(36) 0.0723(10) 0.062(7) Uiso d H
H17B 1 0.4187(38) 0.5957(31) 0.0520(9) 0.045(6) Uiso d H
C20 1 0.8418(5) 0.0996(4) 0.16792(14) 0.0711(8) Uani d C
H20A 1 0.9827(55) 0.1284(39) 0.1722(12) 0.081(10) Uiso d H
H20B 1 0.8098(49) 0.0697(41) 0.1314(13) 0.090(11) Uiso d H
H20C 1 0.8176(52) 0.0046(39) 0.1910(11) 0.080(9) Uiso d H
C18 1 0.7875(4) 0.2837(3) 0.23939(11) 0.0616(7) Uani d C
N19 1 0.8392(5) 0.3254(4) 0.27906(12) 0.0970(10) Uani d N

loop_
_atom_type_symbol
_atom_type_description
_atom_type_scat_source
_atom_type_scat_dispersion_real
_atom_type_scat_dispersion_imag
C C 'International Tables Vol C Tables 4.2.6.8 and 6.1.1.4' 0.0033 0.001
H H 'International Tables Vol C Tables 4.2.6.8 and 6.1.1.4' 0.0000 0.000
N N 'International Tables Vol C Tables 4.2.6.8 and 6.1.1.4' 0.0061 0.003

loop_
_geom_angle_atom_site_label_1
_geom_angle_atom_site_label_2
_geom_angle_atom_site_label_3
_geom_angle
_geom_angle_publ_flag
C2 N1 C6 113.5(2) yes
C2 N1 C10 112.2(2) yes
C6 N1 C10 110.8(2) yes
N1 C2 C18 110.4(2) yes
N1 C2 C20 111.6(2) yes
C18 C2 C20 108.1(2) yes
N1 C2 C3 110.2(2) yes
C18 C2 C3 107.7(2) yes
C20 C2 C3 108.8(2) yes
C4 C3 C2 112.3(2) yes
C4 C3 H3A 111.3(17) ?
C2 C3 H3A 105.3(17) ?
C4 C3 H3B 111.3(16) ?
C2 C3 H3B 107.5(17) ?
H3A C3 H3B 109.(2) ?
C5 C4 C3 108.8(2) yes
C5 C4 H4A 113.2(19) ?
C3 C4 H4A 103.3(19) ?
C5 C4 H4B 112.5(17) ?
C3 C4 H4B 109.7(16) ?
H4A C4 H4B 109.(2) ?
C4 C5 C6 112.9(2) yes
C4 C5 H5A 109.8(16) ?
C6 C5 H5A 110.2(16) ?
C4 C5 H5B 112.(2) ?
C6 C5 H5B 105.(2) ?
H5A C5 H5B 107.(3) ?
N1 C6 C5 112.3(2) yes
N1 C6 C7 109.5(2) yes
C5 C6 C7 110.9(2) yes
N1 C6 H6A 109.8(15) ?
C5 C6 H6A 108.7(15) ?
C7 C6 H6A 105.5(14) ?
C8 C7 C17 109.0(2) yes
C8 C7 C6 109.0(2) yes
C17 C7 C6 113.0(2) yes
C8 C7 H7A 109.7(17) ?
C17 C7 H7A 110.1(16) ?
C6 C7 H7A 106.0(16) ?
C9 C8 C7 105.6(2) yes
C9 C8 H8A 114.3(17) ?
C7 C8 H8A 107.5(17) ?
C9 C8 H8B 109.0(19) ?
C7 C8 H8B 110.(2) ?
H8A C8 H8B 111.(2) ?
C8 C9 C10 109.3(2) yes
C8 C9 C11 110.8(2) yes
C10 C9 C11 112.8(2) yes
C8 C9 H9A 112.5(15) ?
C10 C9 H9A 105.2(14) ?
C11 C9 H9A 106.2(13) ?
N1 C10 C9 112.2(2) yes
N1 C10 H10A 111.9(19) ?
C9 C10 H10A 108.2(19) ?
N1 C10 H10B 105.1(15) ?
C9 C10 H10B 108.6(14) ?
H10A C10 H10B 111.(2) ?
N16 C11 C12 108.8(2) yes
N16 C11 C9 110.6(2) yes
C12 C11 C9 111.9(2) yes
N16 C11 H11A 112.6(15) ?
C12 C11 H11A 106.3(15) ?
C9 C11 H11A 106.6(14) ?
C13 C12 C11 112.6(3) yes
C13 C12 H12A 109.8(17) ?
C11 C12 H12A 106.1(17) ?
C13 C12 H12B 109.8(17) ?
C11 C12 H12B 113.8(16) ?
H12A C12 H12B 104.(3) ?
C14 C13 C12 111.1(3) yes
C14 C13 H13A 103.(2) ?
C12 C13 H13A 113.(2) ?
C14 C13 H13B 104.(2) ?
C12 C13 H13B 106.(2) ?
H13A C13 H13B 120.(3) ?
C15 C14 C13 110.5(3) yes
C15 C14 H14A 107.8(18) ?
C13 C14 H14A 107.(2) ?
C15 C14 H14B 108.(2) ?
C13 C14 H14B 109.(2) ?
H14A C14 H14B 115.(3) ?
N16 C15 C14 111.0(3) yes
N16 C15 H15A 105.8(15) ?
C14 C15 H15A 111.1(15) ?
N16 C15 H15B 105.2(17) ?
C14 C15 H15B 112.1(18) ?
H15A C15 H15B 111.(3) ?
C17 N16 C15 110.8(2) yes
C17 N16 C11 110.4(2) yes
C15 N16 C11 111.7(2) yes
N16 C17 C7 112.7(2) yes
N16 C17 H17A 110.1(17) ?
C7 C17 H17A 106.8(15) ?
N16 C17 H17B 102.3(14) ?
C7 C17 H17B 114.8(15) ?
H17A C17 H17B 110.(2) ?
C2 C20 H20A 110.9(19) ?
C2 C20 H20B 111.(2) ?
H20A C20 H20B 113.(3) ?
C2 C20 H20C 108.2(19) ?
H20A C20 H20C 107.(3) ?
H20B C20 H20C 107.(3) ?
N19 C18 C2 178.9(3) yes

loop_
_geom_bond_atom_site_label_1
_geom_bond_atom_site_label_2
_geom_bond_distance
_geom_bond_publ_flag
N1 C2 1.468(3) yes
N1 C6 1.470(3) yes
N1 C10 1.470(3) yes
C2 C18 1.500(4) yes
C2 C20 1.525(4) yes
C2 C3 1.535(4) yes
C3 C4 1.512(4) yes
C3 H3A 0.98(3) ?
C3 H3B 1.08(3) ?
C4 C5 1.500(4) yes
C4 H4A 1.01(4) ?
C4 H4B 1.04(3) ?
C5 C6 1.520(4) yes
C5 H5A 1.04(3) ?
C5 H5B 0.99(4) ?
C6 C7 1.542(4) yes
C6 H6A 0.99(3) ?
C7 C8 1.528(4) yes
C7 C17 1.530(4) yes
C7 H7A 0.95(3) ?
C8 C9 1.499(4) yes
C8 H8A 0.99(3) ?
C8 H8B 0.93(3) ?
C9 C10 1.521(4) yes
C9 C11 1.535(4) yes
C9 H9A 1.01(3) ?
C10 H10A 0.95(3) ?
C10 H10B 1.01(3) ?
C11 N16 1.474(3) yes
C11 C12 1.528(4) yes
C11 H11A 0.95(3) ?
C12 C13 1.507(5) yes
C12 H12A 1.00(3) ?
C12 H12B 0.98(3) ?
C13 C14 1.507(6) yes
C13 H13A 1.05(4) ?
C13 H13B 0.98(4) ?
C14 C15 1.507(5) yes
C14 H14A 1.10(4) ?
C14 H14B 0.95(3) ?
C15 N16 1.459(3) yes
C15 H15A 1.01(3) ?
C15 H15B 1.02(3) ?
N16 C17 1.455(3) yes
C17 H17A 1.00(3) ?
C17 H17B 0.94(3) ?
C20 H20A 1.04(4) ?
C20 H20B 0.99(3) ?
C20 H20C 1.03(3) ?
C18 N19 1.136(4) yes

loop_
_geom_torsion_atom_site_label_1
_geom_torsion_atom_site_label_2
_geom_torsion_atom_site_label_3
_geom_torsion_atom_site_label_4
_geom_torsion
C6 N1 C2 C18 -64.9(3)
C10 N1 C2 C18 61.7(3)
C6 N1 C2 C20 174.9(2)
C10 N1 C2 C20 -58.5(3)
C6 N1 C2 C3 53.9(3)
C10 N1 C2 C3 -179.5(2)
N1 C2 C3 C4 -56.2(3)
C18 C2 C3 C4 64.2(3)
C20 C2 C3 C4 -178.9(2)
C2 C3 C4 C5 55.8(3)
C3 C4 C5 C6 -53.6(3)
C2 N1 C6 C5 -52.5(3)
C10 N1 C6 C5 -179.9(2)
C2 N1 C6 C7 -176.2(2)
C10 N1 C6 C7 56.5(3)
C4 C5 C6 N1 52.6(3)
C4 C5 C6 C7 175.4(2)
N1 C6 C7 C8 -61.8(3)
C5 C6 C7 C8 173.7(2)
N1 C6 C7 C17 59.5(3)
C5 C6 C7 C17 -65.0(3)
C17 C7 C8 C9 -59.8(3)
C6 C7 C8 C9 64.0(3)
C7 C8 C9 C10 -62.1(3)
C7 C8 C9 C11 62.7(3)
C2 N1 C10 C9 176.0(2)
C6 N1 C10 C9 -56.0(3)
C8 C9 C10 N1 59.7(3)
C11 C9 C10 N1 -63.9(3)
C8 C9 C11 N16 -6.4(3)
C10 C9 C11 N16 116.4(2)
C8 C9 C11 C12 115.2(3)
C10 C9 C11 C12 -122.0(2)
N16 C11 C12 C13 -54.4(4)
C9 C11 C12 C13 -177.0(3)
C11 C12 C13 C14 52.0(4)
C12 C13 C14 C15 -52.1(4)
C13 C14 C15 N16 56.9(4)
C14 C15 N16 C17 175.0(3)
C14 C15 N16 C11 -61.5(3)
C12 C11 N16 C17 -177.4(2)
C9 C11 N16 C17 -54.0(3)
C12 C11 N16 C15 59.0(3)
C9 C11 N16 C15 -177.7(2)
C15 N16 C17 C7 -178.9(2)
C11 N16 C17 C7 56.9(3)
C8 C7 C17 N16 1.5(3)
C6 C7 C17 N16 -119.8(2)
N1 C2 C18 N19 56.(16)
C20 C2 C18 N19 18.E1(10)
C3 C2 C18 N19 -64.(16)

loop_
_cod_related_entry_id
_cod_related_entry_database
_cod_related_entry_code
1 ChemSpider 13082726
